data_7061105
loop_
_publ_author_name
'Ramya, N. K.'
'Femina, C.'
'Suresh, Suganya'
'Mohanakumari, Divya S.'
'Krishnan, Retheesh'
'Thomas, Reji'

_publ_section_title
;
 Dicyanodistyrylbenzene based positional isomers: a comparative study of
 AIEE and stimuli responsive multicolour fluorescence switching
;
_journal_issue 3
_journal_name_full 'New Journal of Chemistry'
_journal_page_first 1339
_journal_page_last 1346
_journal_paper_doi 10.1039/D1NJ04489C
_journal_volume 46
_journal_year 2022
_chemical_formula_moiety 'C40 H48 N2 O2'
_chemical_formula_sum 'C40 H48 N2 O2'
_chemical_formula_weight 588.80
_chemical_name_systematic (2Z,2'Z)-2,2'-(1,4-phenylene)bis(3-(4-(octyloxy)phenyl)acrylonitrile)
_chemical_properties_physical Heat-sensitive
_space_group_crystal_system monoclinic
_space_group_IT_number 14
_space_group_name_Hall '-P 2ybc'
_space_group_name_H-M_alt 'P 1 21/c 1'
_atom_sites_solution_hydrogens mixed
_audit_creation_method SHELXL-2018/3
_audit_update_record
;
2021-09-08 deposited with the CCDC.	2021-12-02 downloaded from the CCDC.
;
_cell_angle_alpha 90
_cell_angle_beta 92.239(2)
_cell_angle_gamma 90
_cell_formula_units_Z 2
_cell_length_a 36.4315(17)
_cell_length_b 7.1569(3)
_cell_length_c 6.7041(3)
_cell_measurement_reflns_used 280
_cell_measurement_temperature 293(2)
_cell_measurement_theta_max 26
_cell_measurement_theta_min 3
_cell_volume 1746.67(13)
_computing_structure_refinement 'SHELXL-2018/3 (Sheldrick, 2018)'
_diffrn_ambient_temperature 293(2)
_diffrn_measured_fraction_theta_full 0.984
_diffrn_measured_fraction_theta_max 0.984
_diffrn_measurement_device_type 'Bruker D8 Quest Eco'
_diffrn_radiation_type MoK\a
_diffrn_radiation_wavelength 0.71073
_diffrn_reflns_av_R_equivalents 0.0264
_diffrn_reflns_av_unetI/netI 0.0600
_diffrn_reflns_Laue_measured_fraction_full 0.984
_diffrn_reflns_Laue_measured_fraction_max 0.984
_diffrn_reflns_limit_h_max 45
_diffrn_reflns_limit_h_min -35
_diffrn_reflns_limit_k_max 8
_diffrn_reflns_limit_k_min -8
_diffrn_reflns_limit_l_max 8
_diffrn_reflns_limit_l_min -5
_diffrn_reflns_number 3435
_diffrn_reflns_point_group_measured_fraction_full 0.984
_diffrn_reflns_point_group_measured_fraction_max 0.984
_diffrn_reflns_theta_full 25.242
_diffrn_reflns_theta_max 26.140
_diffrn_reflns_theta_min 2.798
_exptl_absorpt_coefficient_mu 0.068
_exptl_crystal_colour White
_exptl_crystal_density_diffrn 1.120
_exptl_crystal_density_meas ?
_exptl_crystal_description Flake
_exptl_crystal_F_000 636
_exptl_crystal_preparation Luminescent
_exptl_crystal_recrystallization_method 'Re-crystallisation from solvent: Dioxane'
_exptl_crystal_size_max 0.30
_exptl_crystal_size_mid 0.25
_exptl_crystal_size_min 0.10
_refine_diff_density_max 0.194
_refine_diff_density_min -0.177
_refine_diff_density_rms 0.035
_refine_ls_extinction_method none
_refine_ls_goodness_of_fit_ref 1.064
_refine_ls_hydrogen_treatment mixed
_refine_ls_matrix_type full
_refine_ls_number_parameters 284
_refine_ls_number_reflns 3435
_refine_ls_number_restraints 0
_refine_ls_restrained_S_all 1.064
_refine_ls_R_factor_all 0.1053
_refine_ls_R_factor_gt 0.0650
_refine_ls_shift/su_max 0.000
_refine_ls_shift/su_mean 0.000
_refine_ls_structure_factor_coef Fsqd
_refine_ls_weighting_details 'w=1/[\s^2^(Fo^2^)+(0.0798P)^2^+0.2759P] where P=(Fo^2^+2Fc^2^)/3'
_refine_ls_weighting_scheme calc
_refine_ls_wR_factor_gt 0.1619
_refine_ls_wR_factor_ref 0.1840
_reflns_Friedel_coverage 0.000
_reflns_number_gt 2076
_reflns_number_total 3435
_reflns_threshold_expression 'I > 2\s(I)'
_cod_data_source_file d1nj04489c2.cif
_cod_data_source_block shelx
_cod_depositor_comments
;
The following automatic conversions were performed:

data item '_exptl_crystal_density_meas' value 'None' was changed to
'?' -- the value is perceived as not measured.

Automatic conversion script
Id: cif_fix_values 7556 2019-12-06 15:28:31Z antanas 

 Adding full bibliography for 7061105--7061107.cif.
;
_cod_original_sg_symbol_H-M 'P 21/c'
_cod_database_code 7061105
_shelx_shelxl_version_number 2018/3
_shelx_space_group_comment
;
The symmetry employed for this shelxl refinement is uniquely defined
by the following loop, which should always be used as a source of
symmetry information in preference to the above space-group names.
They are only intended as comments.
;

loop_
_space_group_symop_operation_xyz
'x, y, z'
'-x, y+1/2, -z+1/2'
'-x, -y, -z'
'x, -y-1/2, z-1/2'

loop_
_atom_site_label
_atom_site_type_symbol
_atom_site_fract_x
_atom_site_fract_y
_atom_site_fract_z
_atom_site_U_iso_or_equiv
_atom_site_adp_type
_atom_site_occupancy
_atom_site_site_symmetry_order
_atom_site_calc_flag
_atom_site_refinement_flags_posn
_atom_site_refinement_flags_adp
_atom_site_refinement_flags_occupancy
_atom_site_disorder_assembly
_atom_site_disorder_group
O1 O 0.75360(4) 0.4734(2) 0.2783(3) 0.0630(5) Uani 1 1 d . . . . .
C8 C 0.57562(6) 0.4972(2) 0.1440(3) 0.0376(5) Uani 1 1 d . . . . .
C7 C 0.60482(6) 0.5003(3) 0.0282(3) 0.0413(5) Uani 1 1 d . . . . .
C9 C 0.53696(6) 0.4993(2) 0.0714(3) 0.0363(5) Uani 1 1 d . . . . .
C12 C 0.58137(6) 0.4838(3) 0.3577(3) 0.0448(5) Uani 1 1 d . . . . .
C10 C 0.50906(6) 0.4260(3) 0.1841(3) 0.0421(5) Uani 1 1 d . . . . .
N1 N 0.58551(6) 0.4715(4) 0.5262(3) 0.0714(7) Uani 1 1 d . . . . .
C3 C 0.64354(6) 0.5046(3) 0.0920(3) 0.0386(5) Uani 1 1 d . . . . .
C2 C 0.65627(6) 0.6022(3) 0.2594(3) 0.0472(6) Uani 1 1 d . . . . .
C11 C 0.47324(6) 0.4251(3) 0.1151(3) 0.0445(5) Uani 1 1 d . . . . .
C4 C 0.66960(6) 0.4115(3) -0.0175(3) 0.0476(6) Uani 1 1 d . . . . .
C6 C 0.71748(6) 0.4960(3) 0.2208(3) 0.0459(5) Uani 1 1 d . . . . .
C5 C 0.70573(7) 0.4054(3) 0.0460(4) 0.0515(6) Uani 1 1 d . . . . .
C1 C 0.69259(6) 0.5984(3) 0.3240(4) 0.0520(6) Uani 1 1 d . . . . .
C13 C 0.76535(7) 0.5403(4) 0.4712(4) 0.0590(7) Uani 1 1 d . . . . .
C14 C 0.80276(8) 0.4657(4) 0.5210(5) 0.0658(7) Uani 1 1 d . . . . .
C15 C 0.81809(7) 0.5336(4) 0.7208(4) 0.0638(7) Uani 1 1 d . . . . .
C16 C 0.85634(8) 0.4636(4) 0.7721(5) 0.0674(7) Uani 1 1 d . . . . .
C17 C 0.87251(9) 0.5329(5) 0.9704(5) 0.0777(8) Uani 1 1 d . . . . .
C18 C 0.91108(9) 0.4709(6) 1.0200(6) 0.0874(10) Uani 1 1 d . . . . .
C19 C 0.92698(16) 0.5457(10) 1.2141(10) 0.1349(19) Uani 1 1 d . . . . .
C20 C 0.96534(13) 0.4857(8) 1.2643(8) 0.180(2) Uani 1 1 d . . . . .
H20A H 0.967237 0.352683 1.249513 0.270 Uiso 1 1 calc R U . . .
H20B H 0.971788 0.519792 1.399624 0.270 Uiso 1 1 calc R U . . .
H20C H 0.981757 0.546009 1.175983 0.270 Uiso 1 1 calc R U . . .
H7 H 0.6005(6) 0.486(3) -0.111(4) 0.057(7) Uiso 1 1 d . . . . .
H2 H 0.6388(6) 0.682(3) 0.335(3) 0.057(6) Uiso 1 1 d . . . . .
H10 H 0.5152(6) 0.370(3) 0.317(4) 0.075(7) Uiso 1 1 d . . . . .
H11 H 0.4532(6) 0.369(3) 0.199(3) 0.061(7) Uiso 1 1 d . . . . .
H14B H 0.8190(7) 0.505(3) 0.413(4) 0.072(8) Uiso 1 1 d . . . . .
H4 H 0.6608(6) 0.348(3) -0.142(4) 0.064(7) Uiso 1 1 d . . . . .
H5 H 0.7240(6) 0.341(3) -0.027(4) 0.067(7) Uiso 1 1 d . . . . .
H15A H 0.8196(6) 0.672(4) 0.717(3) 0.067(7) Uiso 1 1 d . . . . .
H1 H 0.7004(6) 0.669(3) 0.443(3) 0.058(6) Uiso 1 1 d . . . . .
H13B H 0.7651(6) 0.678(3) 0.467(3) 0.058(7) Uiso 1 1 d . . . . .
H16A H 0.8540(7) 0.326(4) 0.778(4) 0.080(8) Uiso 1 1 d . . . . .
H14A H 0.8008(7) 0.336(4) 0.520(4) 0.082(9) Uiso 1 1 d . . . . .
H13A H 0.7474(7) 0.493(3) 0.567(4) 0.064(7) Uiso 1 1 d . . . . .
H16B H 0.8726(8) 0.497(3) 0.673(4) 0.078(9) Uiso 1 1 d . . . . .
H15B H 0.7992(8) 0.498(3) 0.832(4) 0.085(9) Uiso 1 1 d . . . . .
H18B H 0.9263(9) 0.497(4) 0.906(5) 0.093(11) Uiso 1 1 d . . . . .
H18A H 0.9103(7) 0.333(5) 1.021(4) 0.093(10) Uiso 1 1 d . . . . .
H17A H 0.8739(7) 0.675(4) 0.963(4) 0.092(9) Uiso 1 1 d . . . . .
H17B H 0.8533(11) 0.505(5) 1.078(6) 0.130(14) Uiso 1 1 d . . . . .
H19A H 0.9339(13) 0.677(7) 1.167(7) 0.18(2) Uiso 1 1 d . . . . .
H19B H 0.9115(18) 0.544(10) 1.314(11) 0.26(4) Uiso 1 1 d . . . . .

loop_
_atom_site_aniso_label
_atom_site_aniso_U_11
_atom_site_aniso_U_22
_atom_site_aniso_U_33
_atom_site_aniso_U_23
_atom_site_aniso_U_13
_atom_site_aniso_U_12
O1 0.0468(10) 0.0781(12) 0.0635(11) -0.0101(9) -0.0063(8) 0.0057(8)
C8 0.0535(13) 0.0324(10) 0.0264(10) -0.0026(8) -0.0064(9) -0.0003(9)
C7 0.0541(14) 0.0402(12) 0.0289(11) -0.0039(9) -0.0059(9) -0.0016(9)
C9 0.0495(12) 0.0317(10) 0.0273(10) -0.0009(8) -0.0052(8) 0.0032(8)
C12 0.0477(13) 0.0529(13) 0.0332(12) 0.0004(10) -0.0038(9) 0.0077(10)
C10 0.0502(13) 0.0476(12) 0.0281(10) 0.0068(9) -0.0053(9) -0.0007(10)
N1 0.0719(15) 0.1112(19) 0.0305(11) 0.0028(11) -0.0070(9) 0.0051(12)
C3 0.0510(13) 0.0318(10) 0.0326(11) 0.0014(8) -0.0029(9) 0.0006(9)
C2 0.0501(13) 0.0425(12) 0.0485(13) -0.0124(10) -0.0052(10) 0.0020(10)
C11 0.0516(14) 0.0507(13) 0.0309(11) 0.0050(9) -0.0010(10) -0.0014(10)
C4 0.0577(14) 0.0519(13) 0.0333(12) -0.0058(10) 0.0020(10) -0.0019(11)
C6 0.0455(13) 0.0431(12) 0.0489(13) 0.0004(10) -0.0004(10) 0.0000(10)
C5 0.0551(15) 0.0508(14) 0.0487(14) -0.0060(11) 0.0051(11) 0.0047(11)
C1 0.0556(14) 0.0497(13) 0.0498(14) -0.0097(11) -0.0086(11) -0.0015(11)
C13 0.0518(15) 0.0641(17) 0.0605(16) -0.0072(13) -0.0072(12) -0.0028(13)
C14 0.0534(16) 0.0646(18) 0.078(2) -0.0088(15) -0.0110(14) 0.0038(14)
C15 0.0529(15) 0.0663(18) 0.0714(18) -0.0031(14) -0.0081(13) -0.0013(13)
C16 0.0536(16) 0.0714(19) 0.076(2) 0.0013(16) -0.0075(14) -0.0003(14)
C17 0.0665(19) 0.085(2) 0.080(2) -0.0051(18) -0.0174(16) 0.0045(16)
C18 0.073(2) 0.096(3) 0.092(3) 0.006(2) -0.0202(19) 0.0014(18)
C19 0.109(4) 0.169(5) 0.122(4) -0.010(4) -0.062(3) 0.012(3)
C20 0.127(4) 0.236(6) 0.171(5) 0.013(4) -0.080(4) -0.004(4)

loop_
_atom_type_symbol
_atom_type_description
_atom_type_scat_dispersion_real
_atom_type_scat_dispersion_imag
_atom_type_scat_source
C C 0.0033 0.0016 'International Tables Vol C Tables 4.2.6.8 and 6.1.1.4'
H H 0.0000 0.0000 'International Tables Vol C Tables 4.2.6.8 and 6.1.1.4'
N N 0.0061 0.0033 'International Tables Vol C Tables 4.2.6.8 and 6.1.1.4'
O O 0.0106 0.0060 'International Tables Vol C Tables 4.2.6.8 and 6.1.1.4'

loop_
_geom_angle_atom_site_label_1
_geom_angle_atom_site_label_2
_geom_angle_atom_site_label_3
_geom_angle
_geom_angle_site_symmetry_1
_geom_angle_site_symmetry_3
_geom_angle_publ_flag
C6 O1 C13 117.84(18) . . ?
C7 C8 C12 119.23(19) . . ?
C7 C8 C9 125.32(18) . . ?
C12 C8 C9 115.41(18) . . ?
C8 C7 C3 127.59(19) . . ?
C8 C7 H7 117.7(14) . . ?
C3 C7 H7 114.4(14) . . ?
C10 C9 C11 117.14(19) . 3_665 ?
C10 C9 C8 121.74(17) . . ?
C11 C9 C8 121.12(19) 3_665 . ?
N1 C12 C8 179.0(3) . . ?
C11 C10 C9 121.71(19) . . ?
C11 C10 H10 118.7(14) . . ?
C9 C10 H10 119.6(14) . . ?
C2 C3 C4 117.0(2) . . ?
C2 C3 C7 122.52(19) . . ?
C4 C3 C7 120.44(18) . . ?
C1 C2 C3 122.1(2) . . ?
C1 C2 H2 118.3(12) . . ?
C3 C2 H2 119.6(12) . . ?
C10 C11 C9 121.1(2) . 3_665 ?
C10 C11 H11 120.6(12) . . ?
C9 C11 H11 118.3(12) 3_665 . ?
C5 C4 C3 121.3(2) . . ?
C5 C4 H4 121.4(13) . . ?
C3 C4 H4 117.3(13) . . ?
O1 C6 C1 124.6(2) . . ?
O1 C6 C5 116.3(2) . . ?
C1 C6 C5 119.0(2) . . ?
C4 C5 C6 120.5(2) . . ?
C4 C5 H5 122.3(14) . . ?
C6 C5 H5 117.2(14) . . ?
C6 C1 C2 119.8(2) . . ?
C6 C1 H1 120.8(13) . . ?
C2 C1 H1 119.4(13) . . ?
O1 C13 C14 108.8(2) . . ?
O1 C13 H13B 107.9(13) . . ?
C14 C13 H13B 111.8(12) . . ?
O1 C13 H13A 106.8(14) . . ?
C14 C13 H13A 110.6(14) . . ?
H13B C13 H13A 110.8(19) . . ?
C13 C14 C15 112.7(2) . . ?
C13 C14 H14B 107.4(15) . . ?
C15 C14 H14B 110.2(15) . . ?
C13 C14 H14A 106.6(16) . . ?
C15 C14 H14A 110.6(17) . . ?
H14B C14 H14A 109(2) . . ?
C16 C15 C14 113.7(3) . . ?
C16 C15 H15A 106.6(13) . . ?
C14 C15 H15A 108.6(13) . . ?
C16 C15 H15B 112.1(15) . . ?
C14 C15 H15B 108.4(15) . . ?
H15A C15 H15B 107(2) . . ?
C15 C16 C17 114.5(3) . . ?
C15 C16 H16A 105.0(14) . . ?
C17 C16 H16A 108.9(15) . . ?
C15 C16 H16B 111.0(17) . . ?
C17 C16 H16B 107.5(17) . . ?
H16A C16 H16B 110(2) . . ?
C18 C17 C16 115.2(3) . . ?
C18 C17 H17A 104.8(15) . . ?
C16 C17 H17A 107.7(16) . . ?
C18 C17 H17B 116(2) . . ?
C16 C17 H17B 107(2) . . ?
H17A C17 H17B 105(2) . . ?
C17 C18 C19 114.4(4) . . ?
C17 C18 H18B 108.9(19) . . ?
C19 C18 H18B 113.4(19) . . ?
C17 C18 H18A 105.6(16) . . ?
C19 C18 H18A 111.3(17) . . ?
H18B C18 H18A 102(2) . . ?
C20 C19 C18 114.9(5) . . ?
C20 C19 H19A 95(3) . . ?
C18 C19 H19A 99(3) . . ?
C20 C19 H19B 116(5) . . ?
C18 C19 H19B 114(5) . . ?
H19A C19 H19B 115(6) . . ?
C19 C20 H20A 109.5 . . ?
C19 C20 H20B 109.5 . . ?
H20A C20 H20B 109.5 . . ?
C19 C20 H20C 109.5 . . ?
H20A C20 H20C 109.5 . . ?
H20B C20 H20C 109.5 . . ?

loop_
_geom_bond_atom_site_label_1
_geom_bond_atom_site_label_2
_geom_bond_distance
_geom_bond_site_symmetry_2
_geom_bond_publ_flag
O1 C6 1.367(3) . ?
O1 C13 1.429(3) . ?
C8 C7 1.342(3) . ?
C8 C12 1.443(3) . ?
C8 C9 1.472(3) . ?
C7 C3 1.458(3) . ?
C7 H7 0.95(2) . ?
C9 C10 1.393(3) . ?
C9 C11 1.399(3) 3_665 ?
C12 N1 1.137(3) . ?
C10 C11 1.367(3) . ?
C10 H10 0.99(3) . ?
C3 C2 1.386(3) . ?
C3 C4 1.393(3) . ?
C2 C1 1.376(3) . ?
C2 H2 1.01(2) . ?
C11 H11 1.02(2) . ?
C4 C5 1.368(3) . ?
C4 H4 0.99(2) . ?
C6 C1 1.374(3) . ?
C6 C5 1.392(3) . ?
C5 H5 0.96(2) . ?
C1 H1 0.98(2) . ?
C13 C14 1.489(4) . ?
C13 H13B 0.99(2) . ?
C13 H13A 1.00(2) . ?
C14 C15 1.511(4) . ?
C14 H14B 0.99(3) . ?
C14 H14A 0.93(3) . ?
C15 C16 1.508(4) . ?
C15 H15A 0.99(2) . ?
C15 H15B 1.06(3) . ?
C16 C17 1.517(4) . ?
C16 H16A 0.99(3) . ?
C16 H16B 0.94(3) . ?
C17 C18 1.499(4) . ?
C17 H17A 1.02(3) . ?
C17 H17B 1.05(4) . ?
C18 C19 1.502(6) . ?
C18 H18B 0.98(3) . ?
C18 H18A 0.99(3) . ?
C19 C20 1.488(6) . ?
C19 H19A 1.03(4) . ?
C19 H19B 0.89(7) . ?
C20 H20A 0.9600 . ?
C20 H20B 0.9600 . ?
C20 H20C 0.9600 . ?

loop_
_geom_torsion_atom_site_label_1
_geom_torsion_atom_site_label_2
_geom_torsion_atom_site_label_3
_geom_torsion_atom_site_label_4
_geom_torsion
_geom_torsion_site_symmetry_1
_geom_torsion_site_symmetry_2
_geom_torsion_site_symmetry_3
_geom_torsion_site_symmetry_4
_geom_torsion_publ_flag
C12 C8 C7 C3 -4.7(3) . . . . ?
C9 C8 C7 C3 177.82(18) . . . . ?
C7 C8 C9 C10 154.9(2) . . . . ?
C12 C8 C9 C10 -22.7(3) . . . . ?
C7 C8 C9 C11 -24.9(3) . . . 3_665 ?
C12 C8 C9 C11 157.46(19) . . . 3_665 ?
C11 C9 C10 C11 1.0(3) 3_665 . . . ?
C8 C9 C10 C11 -178.86(18) . . . . ?
C8 C7 C3 C2 -36.0(3) . . . . ?
C8 C7 C3 C4 145.1(2) . . . . ?
C4 C3 C2 C1 -4.2(3) . . . . ?
C7 C3 C2 C1 176.9(2) . . . . ?
C9 C10 C11 C9 -1.0(3) . . . 3_665 ?
C2 C3 C4 C5 4.7(3) . . . . ?
C7 C3 C4 C5 -176.4(2) . . . . ?
C13 O1 C6 C1 8.4(3) . . . . ?
C13 O1 C6 C5 -170.8(2) . . . . ?
C3 C4 C5 C6 -1.2(3) . . . . ?
O1 C6 C5 C4 176.4(2) . . . . ?
C1 C6 C5 C4 -2.9(3) . . . . ?
O1 C6 C1 C2 -175.8(2) . . . . ?
C5 C6 C1 C2 3.4(3) . . . . ?
C3 C2 C1 C6 0.2(3) . . . . ?
C6 O1 C13 C14 167.8(2) . . . . ?
O1 C13 C14 C15 178.3(2) . . . . ?
C13 C14 C15 C16 -178.6(3) . . . . ?
C14 C15 C16 C17 179.0(3) . . . . ?
C15 C16 C17 C18 -177.7(3) . . . . ?
C16 C17 C18 C19 178.3(4) . . . . ?
C17 C18 C19 C20 -179.7(5) . . . . ?
